data_2102476
loop_
_publ_author_name
'Marsh, Richard E.'

_publ_section_title
;
 Space group <i>Cc</i>: an update
;
_journal_issue 2
_journal_name_full 'Acta Crystallographica Section B'
_journal_page_first 252
_journal_page_last 253
_journal_paper_doi 10.1107/S0108768104003878
_journal_volume 60
_journal_year 2004
_chemical_formula_moiety 'C44 H24 N6 O6 F12 Cd, 2(C10 H8)'
_chemical_formula_sum 'C64 H40 Cd F12 N6 O6'
_space_group_crystal_system orthorhombic
_space_group_IT_number 48
_symmetry_space_group_name_H-M 'P n n n'
_audit_creation_method CRYM
_cell_angle_alpha 90
_cell_angle_beta 90
_cell_angle_gamma 90
_cell_formula_units_Z 4
_cell_length_a 15.5830
_cell_length_b 27.2800
_cell_length_c 13.4010
_cell_volume 5696.822
_cod_data_source_file bk0142.cif
_cod_data_source_block QIDDEM
_cod_depositor_comments
;
 Adding the _cell_formula_units_Z data item.

 Antanas Vaitkus,
 2017-08-05

  Added moiety chemical formula from Marsh (2004) paper.
  The summary chemical formula is calculated from moiety formula using
  AdHocParser
  (svn://www.crystallography.net/cod-tools/trunk/Formulae/AdHocParser.yp,
  revision 1441.)

  Andrius Merkys
  2013-11-11
;
_cod_original_sg_symbol_H-M Pnnn
_cod_database_code 2102476

loop_
_atom_site_label
_atom_site_type_symbol
_atom_site_fract_x
_atom_site_fract_y
_atom_site_fract_z
Cd1 Cd 0.25000 -0.25000 0.25000
Cd2 Cd 0.25000 0.25000 0.75000
F1 F 0.03310 0.02015 0.09355
F2 F -0.08420 -0.07130 0.35695
F3 F -0.09500 0.00865 0.47295
F4 F 0.05455 0.11260 0.11370
F5 F 0.03050 0.19305 0.22660
F6 F -0.09205 0.10210 0.48955
O1 O 0.20655 -0.28080 0.07525
O3 O 0.25000 -0.25000 -0.06740
O4 O 0.25000 0.09120 0.75000
O5 O 0.20970 0.15980 0.81625
N1 N 0.14530 0.68815 1.27835
N3 N 0.25000 -0.25000 0.02690
N4 N 0.14435 0.26460 0.87000
N6 N 0.25000 0.13625 0.75000
C1 C 0.14985 0.64585 1.22550
C2 C 0.08550 0.69305 1.35350
C3 C 0.09425 0.60625 1.24740
C4 C 0.02745 0.65530 1.37845
C5 C 0.03275 0.61065 1.32200
C6 C -0.03390 0.57075 1.35045
C7 C -0.02705 0.52535 1.28250
C8 C -0.06070 0.52850 1.18250
C9 C -0.00005 0.48275 1.31320
C10 C -0.06365 0.48795 1.12250
C11 C -0.00465 0.43680 1.25550
C12 C -0.04115 0.44125 1.15760
C13 C 0.01785 0.39135 1.29100
C14 C -0.05410 0.39555 1.10450
C15 C 0.00755 0.35045 1.23550
C16 C -0.03360 0.35115 1.14045
C17 C -0.05295 0.30315 1.08670
C18 C 0.01830 0.29065 1.01230
C19 C 0.02605 0.31625 0.92250
C20 C 0.07655 0.25130 1.03050
C21 C 0.08915 0.30195 0.85285
C22 C 0.13920 0.23990 0.95600
C45 C -0.20000 1.10850 1.08200
C46 C -0.19800 1.05650 1.07650
C47 C -0.22000 1.13450 1.15450
C48 C -0.22295 1.02985 1.16200
C49 C -0.25000 1.10950 1.25000
C50 C -0.25000 1.05615 1.25000
C51 C -0.27850 0.92650 0.91450
C52 C -0.28200 0.86560 0.91900
C53 C -0.26800 0.95875 0.83300
C54 C -0.26550 0.83725 0.83200
C55 C -0.25000 0.91650 0.75000
C56 C -0.25000 0.86600 0.75000
